data_2011627
loop_
_publ_author_name
'Miller, Tod J.'
'Fu, Yanwen'
'Fronczek, Frank R.'
'Hammer, Robert P.'

_publ_section_title
;
 Ethyl 2-benzyl-2-nitro-3-phenylpropanoate
;
_journal_issue 12
_journal_name_full 'Acta Crystallographica Section C'
_journal_page_first e574
_journal_page_last e575
_journal_paper_doi 10.1107/S0108270100014955
_journal_volume 56
_journal_year 2000
_chemical_formula_moiety 'C18 H19 N O4'
_chemical_formula_sum 'C18 H19 N O4'
_chemical_formula_weight 313.34
_chemical_name_systematic
;
Ethyl 2-Benzyl-2-nitro-3-phenylpropanoate
;
_space_group_IT_number 14
_symmetry_cell_setting monoclinic
_symmetry_space_group_name_Hall '-P 2ybc'
_symmetry_space_group_name_H-M 'P 1 21/c 1'
_cell_angle_alpha 90
_cell_angle_beta 113.280(2)
_cell_angle_gamma 90
_cell_formula_units_Z 4
_cell_length_a 18.0850(6)
_cell_length_b 6.0670(2)
_cell_length_c 15.9830(6)
_cell_measurement_reflns_used 7336
_cell_measurement_temperature 120
_cell_measurement_theta_max 27.5
_cell_measurement_theta_min 2.5
_cell_volume 1610.90(10)
_computing_cell_refinement
;
DENZO and SCALEPAK
;
_computing_data_collection 'KappaCCD Software (Nonius, 1998)'
_computing_data_reduction
;
DENZO and SCALEPAK (Otwinowski & Minor, 1997)
;
_computing_publication_material SHELXL97
_computing_structure_refinement 'SHELXL97 (Sheldrick, 1997)'
_computing_structure_solution 'SIR92 (Altomare et al., 1994)'
_diffrn_ambient_temperature 120
_diffrn_measured_fraction_theta_full .995
_diffrn_measured_fraction_theta_max .995
_diffrn_measurement_device_type 'KappaCCD (with Oxford Cryosystems Cryostream cooler)'
_diffrn_measurement_method '\w scans with \k offsets'
_diffrn_radiation_monochromator graphite
_diffrn_radiation_source 'fine-focus sealed tube'
_diffrn_radiation_type MoK\a
_diffrn_radiation_wavelength .71073
_diffrn_reflns_av_R_equivalents .038
_diffrn_reflns_av_sigmaI/netI .054
_diffrn_reflns_limit_h_max 23
_diffrn_reflns_limit_h_min -23
_diffrn_reflns_limit_k_max 7
_diffrn_reflns_limit_k_min -7
_diffrn_reflns_limit_l_max 20
_diffrn_reflns_limit_l_min -20
_diffrn_reflns_number 7336
_diffrn_reflns_theta_full 27.5
_diffrn_reflns_theta_max 27.5
_diffrn_reflns_theta_min 3.4
_diffrn_standards_decay_% 0
_diffrn_standards_number 0
_exptl_absorpt_coefficient_mu .091
_exptl_absorpt_correction_type none
_exptl_crystal_colour colourless
_exptl_crystal_density_diffrn 1.292
_exptl_crystal_density_method 'not measured'
_exptl_crystal_description lath
_exptl_crystal_F_000 664
_exptl_crystal_size_max .50
_exptl_crystal_size_mid .10
_exptl_crystal_size_min .05
_refine_diff_density_max .27
_refine_diff_density_min -.22
_refine_ls_extinction_coef .0152(17)
_refine_ls_extinction_method SHELXL97
_refine_ls_goodness_of_fit_ref 1.037
_refine_ls_hydrogen_treatment constr
_refine_ls_matrix_type full
_refine_ls_number_parameters 210
_refine_ls_number_reflns 3662
_refine_ls_number_restraints 0
_refine_ls_restrained_S_all 1.037
_refine_ls_R_factor_all .064
_refine_ls_R_factor_gt .039
_refine_ls_shift/su_max .001
_refine_ls_shift/su_mean .000
_refine_ls_structure_factor_coef Fsqd
_refine_ls_weighting_details 'calc w = 1/[\s^2^(Fo^2^)+(0.0388P)^2^+0.1307P] where P = (Fo^2^+2Fc^2^)/3'
_refine_ls_weighting_scheme calc
_refine_ls_wR_factor_ref .094
_reflns_number_gt 2576
_reflns_number_total 3662
_reflns_threshold_expression I>2\s(I)
_cod_data_source_file qa0411.cif
_cod_data_source_block I
_cod_depositor_comments
;
The following automatic conversions were performed:
'_symmetry_cell_setting' value 'Monoclinic' changed to 'monoclinic'
according to '/home/saulius/struct/CIF-dictionaries/cif_core.dic'
dictionary named 'cif_core.dic' version 2.4.1 from 2010-06-29.

Automatic conversion script
Id: cif_fix_enum 1527 2010-12-29 10:47:43Z saulius 

The following automatic conversions were performed:

'_symmetry_cell_setting' value 'Monoclinic' changed to 'monoclinic'
according to /home/saulius/struct/CIF-dictionaries/cif_core.dic
dictionary named 'cif_core.dic' version 2.4.1 from 2010-06-29.

Automatic conversion script
Id: cif_fix_values 1715 2011-07-08 13:25:40Z adriana 
;
_cod_original_sg_symbol_H-M 'P 21/c'
_cod_database_code 2011627
_cod_database_fobs_code 2011627

loop_
_symmetry_equiv_pos_as_xyz
'x, y, z'
'-x, y+1/2, -z+1/2'
'-x, -y, -z'
'x, -y-1/2, z-1/2'

loop_
_atom_site_label
_atom_site_fract_x
_atom_site_fract_y
_atom_site_fract_z
_atom_site_U_iso_or_equiv
_atom_site_adp_type
_atom_site_calc_flag
_atom_site_refinement_flags
_atom_site_occupancy
_atom_site_disorder_assembly
_atom_site_disorder_group
_atom_site_type_symbol
O1 .19690(6) .44747(15) .81248(6) .0344(2) Uani d . 1 . . O
O2 .26130(5) .77258(14) .83315(6) .0267(2) Uani d . 1 . . O
O3 .24154(5) .95503(15) .62506(6) .0336(2) Uani d . 1 . . O
O4 .15004(6) .98732(15) .67960(6) .0331(2) Uani d . 1 . . O
N1 .19922(6) .87969(18) .66197(7) .0252(3) Uani d . 1 . . N
C1 .20260(7) .6323(2) .68295(8) .0211(3) Uani d . 1 . . C
C2 .21764(7) .6072(2) .78347(9) .0238(3) Uani d . 1 . . C
C3 .28908(8) .7509(2) .93147(8) .0317(3) Uani d . 1 . . C
H3A .3184 .6102 .9522 .038 Uiso calc R 1 . . H
H3B .2429 .7542 .9500 .038 Uiso calc R 1 . . H
C4 .34387(9) .9424(3) .97160(10) .0430(4) Uani d . 1 . . C
H4A .3874 .9419 .9497 .064 Uiso calc R 1 . . H
H4B .3668 .9307 1.0382 .064 Uiso calc R 1 . . H
H4C .3133 1.0800 .9533 .064 Uiso calc R 1 . . H
C5 .11964(7) .5389(2) .62068(8) .0239(3) Uani d . 1 . . C
H5A .1183 .3795 .6332 .029 Uiso calc R 1 . . H
H5B .0776 .6118 .6359 .029 Uiso calc R 1 . . H
C6 .10002(7) .5703(2) .52041(8) .0223(3) Uani d . 1 . . C
C7 .06529(7) .7666(2) .47761(8) .0262(3) Uani d . 1 . . C
H7 .0529 .8784 .5116 .031 Uiso calc R 1 . . H
C8 .04857(7) .8012(2) .38620(9) .0299(3) Uani d . 1 . . C
H8 .0250 .9361 .3580 .036 Uiso calc R 1 . . H
C9 .06622(7) .6395(2) .33618(9) .0312(3) Uani d . 1 . . C
H9 .0551 .6635 .2736 .037 Uiso calc R 1 . . H
C10 .09997(8) .4427(2) .37699(9) .0319(3) Uani d . 1 . . C
H10 .1117 .3311 .3424 .038 Uiso calc R 1 . . H
C11 .11678(7) .4080(2) .46869(9) .0280(3) Uani d . 1 . . C
H11 .1399 .2723 .4964 .034 Uiso calc R 1 . . H
C12 .27142(7) .5200(2) .66547(9) .0237(3) Uani d . 1 . . C
H12A .2592 .3606 .6560 .028 Uiso calc R 1 . . H
H12B .2721 .5796 .6081 .028 Uiso calc R 1 . . H
C13 .35516(7) .5457(2) .73967(8) .0248(3) Uani d . 1 . . C
C14 .38473(8) .3836(2) .80657(9) .0308(3) Uani d . 1 . . C
H14 .3528 .2577 .8045 .037 Uiso calc R 1 . . H
C15 .46038(8) .4052(3) .87614(10) .0380(4) Uani d . 1 . . C
H15 .4799 .2944 .9216 .046 Uiso calc R 1 . . H
C16 .50754(8) .5872(3) .87959(10) .0387(4) Uani d . 1 . . C
H16 .5591 .6023 .9277 .046 Uiso calc R 1 . . H
C17 .47938(8) .7465(3) .81288(9) .0354(3) Uani d . 1 . . C
H17 .5121 .8704 .8146 .042 Uiso calc R 1 . . H
C18 .40359(7) .7269(2) .74330(9) .0287(3) Uani d . 1 . . C
H18 .3846 .8379 .6978 .034 Uiso calc R 1 . . H

loop_
_atom_site_aniso_label
_atom_site_aniso_U_11
_atom_site_aniso_U_22
_atom_site_aniso_U_33
_atom_site_aniso_U_12
_atom_site_aniso_U_13
_atom_site_aniso_U_23
O1 .0439(6) .0298(5) .0319(5) -.0065(5) .0174(4) .0046(4)
O2 .0314(5) .0255(5) .0224(4) -.0006(4) .0099(4) .0000(4)
O3 .0358(5) .0265(5) .0388(6) -.0061(4) .0150(4) .0070(4)
O4 .0420(5) .0239(5) .0333(5) .0089(4) .0147(4) -.0008(4)
N1 .0292(6) .0193(6) .0237(5) -.0007(5) .0068(5) .0005(5)
C1 .0255(6) .0139(6) .0245(6) .0006(5) .0104(5) .0017(5)
C2 .0240(6) .0216(7) .0275(7) .0026(5) .0120(5) .0011(6)
C3 .0342(7) .0390(8) .0208(7) .0020(6) .0096(5) .0014(6)
C4 .0398(8) .0600(11) .0279(7) -.0124(8) .0121(6) -.0082(8)
C5 .0233(6) .0194(6) .0289(7) -.0013(5) .0104(5) .0008(5)
C6 .0183(6) .0204(7) .0274(6) -.0026(5) .0082(5) -.0014(5)
C7 .0253(6) .0229(7) .0291(7) .0015(5) .0093(5) -.0020(6)
C8 .0279(6) .0267(7) .0296(7) -.0002(6) .0057(5) .0036(6)
C9 .0273(7) .0399(8) .0250(7) -.0072(6) .0088(5) -.0031(7)
C10 .0272(6) .0352(8) .0334(8) -.0021(6) .0121(6) -.0102(7)
C11 .0255(6) .0219(7) .0340(7) .0012(6) .0091(5) -.0026(6)
C12 .0256(6) .0196(6) .0266(7) -.0002(5) .0111(5) -.0006(6)
C13 .0255(6) .0260(7) .0253(6) .0026(6) .0127(5) -.0013(6)
C14 .0301(7) .0307(8) .0340(7) .0032(6) .0153(6) .0030(6)
C15 .0354(8) .0474(10) .0305(7) .0102(7) .0123(6) .0077(7)
C16 .0257(7) .0562(10) .0304(7) .0020(7) .0072(6) -.0049(7)
C17 .0281(7) .0412(9) .0378(8) -.0074(6) .0140(6) -.0077(7)
C18 .0268(6) .0301(7) .0310(7) -.0012(6) .0134(5) .0002(6)

loop_
_atom_type_symbol
_atom_type_description
_atom_type_scat_dispersion_real
_atom_type_scat_dispersion_imag
_atom_type_scat_source
C C .0033 .0016 'International Tables Vol C Tables 4.2.6.8 and 6.1.1.4'
H H .0000 .0000 'International Tables Vol C Tables 4.2.6.8 and 6.1.1.4'
N N .0061 .0033 'International Tables Vol C Tables 4.2.6.8 and 6.1.1.4'
O O .0106 .0060 'International Tables Vol C Tables 4.2.6.8 and 6.1.1.4'

loop_
_geom_angle_atom_site_label_1
_geom_angle_atom_site_label_2
_geom_angle_atom_site_label_3
_geom_angle
C2 O2 C3 116.57(10)
O4 N1 O3 124.18(11)
O4 N1 C1 116.22(10)
O3 N1 C1 119.48(10)
C2 C1 N1 107.63(10)
C2 C1 C12 109.04(10)
N1 C1 C12 111.04(10)
C2 C1 C5 111.42(10)
N1 C1 C5 105.89(9)
C12 C1 C5 111.73(10)
O1 C2 O2 125.69(12)
O1 C2 C1 122.39(12)
O2 C2 C1 111.70(10)
O2 C3 C4 106.28(11)
O2 C3 H3A 110.5
C4 C3 H3A 110.5
O2 C3 H3B 110.5
C4 C3 H3B 110.5
H3A C3 H3B 108.7
C3 C4 H4A 109.5
C3 C4 H4B 109.5
H4A C4 H4B 109.5
C3 C4 H4C 109.5
H4A C4 H4C 109.5
H4B C4 H4C 109.5
C6 C5 C1 113.51(10)
C6 C5 H5A 108.9
C1 C5 H5A 108.9
C6 C5 H5B 108.9
C1 C5 H5B 108.9
H5A C5 H5B 107.7
C7 C6 C11 118.29(12)
C7 C6 C5 120.00(11)
C11 C6 C5 121.70(11)
C8 C7 C6 121.01(12)
C8 C7 H7 119.5
C6 C7 H7 119.5
C9 C8 C7 119.93(13)
C9 C8 H8 120.0
C7 C8 H8 120.0
C8 C9 C10 120.07(12)
C8 C9 H9 120.0
C10 C9 H9 120.0
C9 C10 C11 120.01(13)
C9 C10 H10 120.0
C11 C10 H10 120.0
C10 C11 C6 120.69(12)
C10 C11 H11 119.7
C6 C11 H11 119.7
C13 C12 C1 116.21(10)
C13 C12 H12A 108.2
C1 C12 H12A 108.2
C13 C12 H12B 108.2
C1 C12 H12B 108.2
H12A C12 H12B 107.4
C18 C13 C14 118.73(11)
C18 C13 C12 122.03(11)
C14 C13 C12 119.24(11)
C15 C14 C13 120.41(14)
C15 C14 H14 119.8
C13 C14 H14 119.8
C16 C15 C14 120.32(14)
C16 C15 H15 119.8
C14 C15 H15 119.8
C17 C16 C15 119.69(12)
C17 C16 H16 120.2
C15 C16 H16 120.2
C16 C17 C18 120.38(14)
C16 C17 H17 119.8
C18 C17 H17 119.8
C17 C18 C13 120.46(13)
C17 C18 H18 119.8
C13 C18 H18 119.8

loop_
_geom_bond_atom_site_label_1
_geom_bond_atom_site_label_2
_geom_bond_site_symmetry_2
_geom_bond_distance
_geom_bond_publ_flag
O1 C2 . 1.1966(15) ?
O2 C2 . 1.3286(15) ?
O2 C3 . 1.4544(14) ?
O3 N1 . 1.2245(13) ?
O4 N1 . 1.2228(13) ?
N1 C1 . 1.5336(16) ?
C1 C2 . 1.5276(17) ?
C1 C12 . 1.5384(17) ?
C1 C5 . 1.5435(16) ?
C3 C4 . 1.497(2) ?
C3 H3A . .9900 ?
C3 H3B . .9900 ?
C4 H4A . .9800 ?
C4 H4B . .9800 ?
C4 H4C . .9800 ?
C5 C6 . 1.5102(17) ?
C5 H5A . .9900 ?
C5 H5B . .9900 ?
C6 C7 . 1.3934(17) ?
C6 C11 . 1.3936(18) ?
C7 C8 . 1.3859(18) ?
C7 H7 . .9500 ?
C8 C9 . 1.3802(19) ?
C8 H8 . .9500 ?
C9 C10 . 1.382(2) ?
C9 H9 . .9500 ?
C10 C11 . 1.3901(19) ?
C10 H10 . .9500 ?
C11 H11 . .9500 ?
C12 C13 . 1.5181(17) ?
C12 H12A . .9900 ?
C12 H12B . .9900 ?
C13 C18 . 1.3924(18) ?
C13 C14 . 1.3942(18) ?
C14 C15 . 1.3867(19) ?
C14 H14 . .9500 ?
C15 C16 . 1.383(2) ?
C15 H15 . .9500 ?
C16 C17 . 1.379(2) ?
C16 H16 . .9500 ?
C17 C18 . 1.3873(18) ?
C17 H17 . .9500 ?
C18 H18 . .9500 ?

loop_
_geom_torsion_atom_site_label_1
_geom_torsion_atom_site_label_2
_geom_torsion_atom_site_label_3
_geom_torsion_atom_site_label_4
_geom_torsion
O4 N1 C1 C2 -55.88(13)
O3 N1 C1 C2 127.90(11)
O4 N1 C1 C12 -175.15(10)
O3 N1 C1 C12 8.62(14)
O4 N1 C1 C5 63.39(13)
O3 N1 C1 C5 -112.83(11)
C3 O2 C2 O1 3.02(17)
C3 O2 C2 C1 -171.58(10)
N1 C1 C2 O1 154.00(11)
C12 C1 C2 O1 -85.46(14)
C5 C1 C2 O1 38.32(16)
N1 C1 C2 O2 -31.19(13)
C12 C1 C2 O2 89.35(12)
C5 C1 C2 O2 -146.87(10)
C2 O2 C3 C4 173.68(11)
C2 C1 C5 C6 177.05(10)
N1 C1 C5 C6 60.31(13)
C12 C1 C5 C6 -60.70(13)
C1 C5 C6 C7 -85.52(13)
C1 C5 C6 C11 93.56(14)
C11 C6 C7 C8 -.71(17)
C5 C6 C7 C8 178.40(11)
C6 C7 C8 C9 .15(18)
C7 C8 C9 C10 .46(19)
C8 C9 C10 C11 -.49(18)
C9 C10 C11 C6 -.08(18)
C7 C6 C11 C10 .67(18)
C5 C6 C11 C10 -178.42(11)
C2 C1 C12 C13 -38.54(14)
N1 C1 C12 C13 79.89(13)
C5 C1 C12 C13 -162.13(10)
C1 C12 C13 C18 -86.16(15)
C1 C12 C13 C14 93.66(14)
C18 C13 C14 C15 1.11(19)
C12 C13 C14 C15 -178.72(12)
C13 C14 C15 C16 -.4(2)
C14 C15 C16 C17 -.7(2)
C15 C16 C17 C18 1.0(2)
C16 C17 C18 C13 -.3(2)
C14 C13 C18 C17 -.76(19)
C12 C13 C18 C17 179.06(12)

loop_
_cod_related_entry_id
_cod_related_entry_database
_cod_related_entry_code
1 ChemSpider 9624662
